data_7061903
loop_
_publ_author_name
'Yan, Yang-Tian'
'Ge, Lei'
'Wu, Yun-Long'
'Cai, Wei'
'Tang, Peng-Fei'
'Zhang, Wen-Yan'
'Wang, Yao-Yu'

_publ_section_title
;
 Two new Ni/Co-MOFs as electrocatalysts for the oxygen evolution reaction
 in alkaline electrolytes
;
_journal_issue 39
_journal_name_full 'New Journal of Chemistry'
_journal_page_first 18996
_journal_page_last 19001
_journal_paper_doi 10.1039/D2NJ03815C
_journal_volume 46
_journal_year 2022
_chemical_formula_moiety 'C22 H17 N Ni O13'
_chemical_formula_sum 'C22 H17 N Ni O13'
_chemical_formula_weight 562.07
_space_group_crystal_system orthorhombic
_space_group_IT_number 62
_space_group_name_Hall '-P 2ac 2n'
_space_group_name_H-M_alt 'P n m a'
_atom_sites_solution_hydrogens mixed
_atom_sites_solution_primary dual
_audit_creation_date 2022-09-14
_audit_creation_method
;
Olex2 1.5
(compiled 2021.11.18 svn.ra9532c28 for OlexSys, GUI svn.r6429)
;
_audit_update_record
;
2022-09-19 deposited with the CCDC.	2022-09-20 downloaded from the CCDC.
;
_cell_angle_alpha 90
_cell_angle_beta 90
_cell_angle_gamma 90
_cell_formula_units_Z 4
_cell_length_a 7.8514(8)
_cell_length_b 22.467(2)
_cell_length_c 12.0991(14)
_cell_measurement_reflns_used 2645
_cell_measurement_temperature 296(2)
_cell_measurement_theta_max 26.54
_cell_measurement_theta_min 3.09
_cell_volume 2134.2(4)
_computing_cell_refinement 'SAINT v7.68A (Bruker, 2009)'
_computing_data_collection 'SAINT v7.68A (Bruker, 2009)'
_computing_data_reduction 'SAINT v7.68A (Bruker, 2009)'
_computing_molecular_graphics 'Olex2 1.5 (Dolomanov et al., 2009)'
_computing_publication_material 'Olex2 1.5 (Dolomanov et al., 2009)'
_computing_structure_refinement 'SHELXL 2018/3 (Sheldrick, 2015)'
_computing_structure_solution 'SHELXS-97 (Sheldrick, 2008)'
_diffrn_ambient_temperature 296.15
_diffrn_measured_fraction_theta_full 0.999
_diffrn_measured_fraction_theta_max 0.997
_diffrn_measurement_device_type 'Bruker APEX-II CCD'
_diffrn_measurement_method '\f and \w scans'
_diffrn_radiation_monochromator graphite
_diffrn_radiation_type MoK\a
_diffrn_radiation_wavelength 0.71073
_diffrn_reflns_av_R_equivalents 0.0416
_diffrn_reflns_av_unetI/netI 0.0336
_diffrn_reflns_Laue_measured_fraction_full 0.999
_diffrn_reflns_Laue_measured_fraction_max 0.997
_diffrn_reflns_limit_h_max 9
_diffrn_reflns_limit_h_min -9
_diffrn_reflns_limit_k_max 28
_diffrn_reflns_limit_k_min -23
_diffrn_reflns_limit_l_max 14
_diffrn_reflns_limit_l_min -15
_diffrn_reflns_number 11338
_diffrn_reflns_point_group_measured_fraction_full 0.999
_diffrn_reflns_point_group_measured_fraction_max 0.997
_diffrn_reflns_theta_full 25.242
_diffrn_reflns_theta_max 26.867
_diffrn_reflns_theta_min 1.813
_diffrn_standards_number 0
_exptl_absorpt_coefficient_mu 0.989
_exptl_absorpt_correction_T_max 0.7455
_exptl_absorpt_correction_T_min 0.6877
_exptl_absorpt_correction_type multi-scan
_exptl_absorpt_process_details
;
SADABS-2008/1 (Bruker,2008) was used for absorption correction.
wR2(int) was 0.0716 before and 0.0436 after correction.
The Ratio of minimum to maximum transmission is 0.9225.
The \l/2 correction factor is 0.0015.
;
_exptl_crystal_colour colourless
_exptl_crystal_colour_primary colourless
_exptl_crystal_density_diffrn 1.749
_exptl_crystal_density_method 'not measured'
_exptl_crystal_description prism
_exptl_crystal_F_000 1152
_exptl_crystal_size_max 0.32
_exptl_crystal_size_mid 0.08
_exptl_crystal_size_min 0.03
_refine_diff_density_max 0.308
_refine_diff_density_min -0.480
_refine_diff_density_rms 0.066
_refine_ls_extinction_method none
_refine_ls_goodness_of_fit_ref 1.017
_refine_ls_hydrogen_treatment constr
_refine_ls_matrix_type full
_refine_ls_number_parameters 177
_refine_ls_number_reflns 2345
_refine_ls_number_restraints 0
_refine_ls_restrained_S_all 1.017
_refine_ls_R_factor_all 0.0435
_refine_ls_R_factor_gt 0.0322
_refine_ls_shift/su_max 0.002
_refine_ls_shift/su_mean 0.000
_refine_ls_structure_factor_coef Fsqd
_refine_ls_weighting_details 'w=1/[\s^2^(Fo^2^)+(0.0476P)^2^+0.6836P] where P=(Fo^2^+2Fc^2^)/3'
_refine_ls_weighting_scheme calc
_refine_ls_wR_factor_gt 0.0824
_refine_ls_wR_factor_ref 0.0888
_reflns_Friedel_coverage 0.000
_reflns_number_gt 1874
_reflns_number_total 2345
_reflns_threshold_expression 'I > 2\s(I)'
_cod_data_source_file d2nj03815c2.cif
_cod_data_source_block xb0953
_cod_depositor_comments 'Adding full bibliography for 7061903--7061904.cif.'
_cod_database_code 7061903
_shelx_shelxl_version_number 2018/3
_shelx_space_group_comment
;
The symmetry employed for this shelxl refinement is uniquely defined
by the following loop, which should always be used as a source of
symmetry information in preference to the above space-group names.
They are only intended as comments.
;
_shelx_estimated_absorpt_t_max 0.971
_shelx_estimated_absorpt_t_min 0.743
_olex2_refinement_description
;
1. Fixed Uiso
 At 1.2 times of:
  All C(H) groups
 At 1.5 times of:
  All O(H) groups, All O(H,H) groups
2.a Riding coordinates:
 O1(H1)
2.b Rotating group:
 O7(H7A,H7B)
2.c Aromatic/amide H refined with riding coordinates:
 C3(H3), C6(H6), C7(H7), C10(H10), C12(H12)
2.d Idealised tetrahedral OH refined as rotating group:
 O4(H4)
;
_olex2_submission_special_instructions 'No special instructions were received'

loop_
_space_group_symop_operation_xyz
'x, y, z'
'-x+1/2, -y, z+1/2'
'x+1/2, -y+1/2, -z+1/2'
'-x, y+1/2, -z'
'-x, -y, -z'
'x-1/2, y, -z-1/2'
'-x-1/2, y-1/2, z-1/2'
'x, -y-1/2, z'

loop_
_atom_site_label
_atom_site_type_symbol
_atom_site_fract_x
_atom_site_fract_y
_atom_site_fract_z
_atom_site_U_iso_or_equiv
_atom_site_adp_type
_atom_site_occupancy
_atom_site_site_symmetry_order
_atom_site_calc_flag
_atom_site_refinement_flags_posn
_atom_site_refinement_flags_adp
_atom_site_refinement_flags_occupancy
_atom_site_disorder_assembly
_atom_site_disorder_group
Ni1 Ni -0.24919(4) -0.250000 1.23858(3) 0.01739(12) Uani 1 2 d S T P . .
O1 O -0.0069(2) -0.250000 1.31580(16) 0.0187(4) Uani 1 2 d S T P . .
H1 H -0.004707 -0.280380 1.357230 0.028 Uiso 1 1 d R U . . .
O2 O -0.16782(17) -0.31202(6) 1.12571(12) 0.0220(3) Uani 1 1 d . . . . .
O3 O -0.42298(19) -0.34945(6) 1.08592(13) 0.0306(4) Uani 1 1 d . . . . .
O4 O -0.3587(2) -0.55978(7) 0.96181(16) 0.0472(5) Uani 1 1 d . . . . .
H4 H -0.407747 -0.590709 0.945060 0.071 Uiso 1 1 calc R U . . .
O5 O -0.2417(2) -0.57074(7) 0.79505(18) 0.0492(5) Uani 1 1 d . . . . .
O6 O 0.5359(2) -0.29763(8) 0.86180(17) 0.0459(5) Uani 1 1 d . . . . .
O7 O -0.31752(19) -0.18555(6) 1.34700(12) 0.0262(3) Uani 1 1 d . . . . .
H7A H -0.302121 -0.151606 1.317451 0.039 Uiso 1 1 d R U . . .
H7B H -0.424373 -0.187336 1.358199 0.039 Uiso 1 1 d R U . . .
N1 N 0.4625(3) -0.250000 0.8686(2) 0.0279(6) Uani 1 2 d S T P . .
C1 C -0.2649(2) -0.34601(9) 1.07089(17) 0.0212(4) Uani 1 1 d . . . . .
C2 C -0.1884(3) -0.38408(9) 0.98133(17) 0.0217(4) Uani 1 1 d . . . . .
C3 C -0.2484(3) -0.44224(9) 0.9735(2) 0.0278(5) Uani 1 1 d . . . . .
H3 H -0.326504 -0.455826 1.025529 0.033 Uiso 1 1 calc R U . . .
C4 C -0.1954(3) -0.48040(10) 0.8907(2) 0.0302(5) Uani 1 1 d . . . . .
C5 C -0.2658(3) -0.54143(10) 0.8775(2) 0.0348(6) Uani 1 1 d . . . . .
C6 C -0.0783(3) -0.46000(10) 0.8134(2) 0.0384(6) Uani 1 1 d . . . . .
H6 H -0.042958 -0.484823 0.756356 0.046 Uiso 1 1 calc R U . . .
C7 C -0.0147(3) -0.40317(10) 0.8212(2) 0.0348(6) Uani 1 1 d . . . . .
H7 H 0.064520 -0.390326 0.769278 0.042 Uiso 1 1 calc R U . . .
C8 C -0.0657(3) -0.36392(9) 0.90522(18) 0.0237(4) Uani 1 1 d . . . . .
C9 C 0.0185(2) -0.30433(9) 0.90571(17) 0.0218(4) Uani 1 1 d . . . . .
C10 C 0.1947(3) -0.30381(9) 0.89161(18) 0.0252(5) Uani 1 1 d . . . . .
H10 H 0.255239 -0.339298 0.887063 0.030 Uiso 1 1 calc R U . . .
C11 C 0.2776(3) -0.250000 0.8845(2) 0.0238(6) Uani 1 2 d S T P . .
C12 C -0.0678(4) -0.250000 0.9134(2) 0.0223(6) Uani 1 2 d S T P . .
H12 H -0.185169 -0.250000 0.923807 0.027 Uiso 1 2 calc R U P . .

loop_
_atom_site_aniso_label
_atom_site_aniso_U_11
_atom_site_aniso_U_22
_atom_site_aniso_U_33
_atom_site_aniso_U_23
_atom_site_aniso_U_13
_atom_site_aniso_U_12
Ni1 0.0173(2) 0.0151(2) 0.0198(2) 0.000 -0.00010(14) 0.000
O1 0.0190(10) 0.0161(10) 0.0210(11) 0.000 -0.0014(8) 0.000
O2 0.0217(7) 0.0186(7) 0.0255(8) -0.0052(6) 0.0011(6) -0.0013(6)
O3 0.0218(8) 0.0294(8) 0.0405(10) -0.0150(7) 0.0065(7) -0.0047(7)
O4 0.0484(11) 0.0271(9) 0.0660(13) -0.0166(9) 0.0141(10) -0.0150(8)
O5 0.0719(14) 0.0229(9) 0.0529(12) -0.0139(9) 0.0060(10) -0.0036(8)
O6 0.0265(9) 0.0420(11) 0.0693(14) -0.0004(9) 0.0033(8) 0.0096(8)
O7 0.0252(7) 0.0238(8) 0.0295(9) -0.0041(6) 0.0029(6) -0.0009(6)
N1 0.0233(13) 0.0354(16) 0.0250(14) 0.000 0.0016(10) 0.000
C1 0.0251(11) 0.0148(9) 0.0236(11) 0.0003(8) 0.0015(8) -0.0014(8)
C2 0.0209(10) 0.0189(10) 0.0253(11) -0.0040(8) 0.0022(8) 0.0007(8)
C3 0.0248(11) 0.0213(11) 0.0373(13) -0.0062(9) 0.0032(10) -0.0021(9)
C4 0.0289(11) 0.0194(11) 0.0423(14) -0.0084(9) 0.0003(10) 0.0008(9)
C5 0.0316(13) 0.0211(11) 0.0516(16) -0.0093(11) -0.0011(11) 0.0018(9)
C6 0.0420(14) 0.0280(12) 0.0453(16) -0.0175(11) 0.0115(12) 0.0011(11)
C7 0.0384(13) 0.0278(12) 0.0382(14) -0.0067(10) 0.0150(10) -0.0030(10)
C8 0.0238(10) 0.0178(10) 0.0295(12) -0.0033(8) 0.0006(9) 0.0023(8)
C9 0.0246(11) 0.0209(11) 0.0200(11) -0.0012(8) 0.0024(8) -0.0008(8)
C10 0.0259(10) 0.0230(11) 0.0267(12) -0.0018(9) 0.0030(9) 0.0044(9)
C11 0.0188(14) 0.0320(16) 0.0205(15) 0.000 0.0028(11) 0.000
C12 0.0188(14) 0.0242(15) 0.0240(16) 0.000 0.0021(11) 0.000

loop_
_atom_type_symbol
_atom_type_description
_atom_type_scat_dispersion_real
_atom_type_scat_dispersion_imag
_atom_type_scat_source
C C 0.0033 0.0016 'International Tables Vol C Tables 4.2.6.8 and 6.1.1.4'
H H 0.0000 0.0000 'International Tables Vol C Tables 4.2.6.8 and 6.1.1.4'
N N 0.0061 0.0033 'International Tables Vol C Tables 4.2.6.8 and 6.1.1.4'
Ni Ni 0.3393 1.1124 'International Tables Vol C Tables 4.2.6.8 and 6.1.1.4'
O O 0.0106 0.0060 'International Tables Vol C Tables 4.2.6.8 and 6.1.1.4'

loop_
_geom_angle_atom_site_label_1
_geom_angle_atom_site_label_2
_geom_angle_atom_site_label_3
_geom_angle
_geom_angle_site_symmetry_1
_geom_angle_site_symmetry_3
_geom_angle_publ_flag
O1 Ni1 O1 171.85(4) . 6_558 ?
O2 Ni1 O1 95.18(6) . 6_558 ?
O2 Ni1 O1 95.18(6) 8 6_558 ?
O2 Ni1 O1 90.80(6) . . ?
O2 Ni1 O1 90.80(6) 8 . ?
O2 Ni1 O2 85.50(8) . 8 ?
O7 Ni1 O1 87.26(6) 8 . ?
O7 Ni1 O1 87.04(6) . 6_558 ?
O7 Ni1 O1 87.26(6) . . ?
O7 Ni1 O1 87.04(6) 8 6_558 ?
O7 Ni1 O2 176.49(6) 8 8 ?
O7 Ni1 O2 176.49(6) . . ?
O7 Ni1 O2 91.60(6) . 8 ?
O7 Ni1 O2 91.60(6) 8 . ?
O7 Ni1 O7 91.23(9) . 8 ?
Ni1 O1 Ni1 135.83(10) . 6_658 ?
Ni1 O1 H1 99.43(3) 6_658 8 ?
Ni1 O1 H1 106.20(3) . 8 ?
Ni1 O1 H1 99.4 6_658 . ?
Ni1 O1 H1 106.2 . . ?
H1 O1 H1 107.4 . 8 ?
C1 O2 Ni1 124.77(12) . . ?
C5 O4 H4 109.5 . . ?
Ni1 O7 H7A 109.3 . . ?
Ni1 O7 H7B 109.3 . . ?
H7A O7 H7B 104.4 . . ?
O6 N1 O6 123.0(3) . 8 ?
O6 N1 C11 118.52(13) . . ?
O6 N1 C11 118.52(13) 8 . ?
O2 C1 C2 118.65(17) . . ?
O3 C1 O2 123.76(18) . . ?
O3 C1 C2 117.59(18) . . ?
C3 C2 C1 116.55(18) . . ?
C3 C2 C8 119.30(19) . . ?
C8 C2 C1 124.13(17) . . ?
C2 C3 H3 119.0 . . ?
C4 C3 C2 121.9(2) . . ?
C4 C3 H3 119.0 . . ?
C3 C4 C5 122.5(2) . . ?
C3 C4 C6 118.9(2) . . ?
C6 C4 C5 118.6(2) . . ?
O4 C5 C4 114.2(2) . . ?
O5 C5 O4 123.6(2) . . ?
O5 C5 C4 122.1(2) . . ?
C4 C6 H6 120.0 . . ?
C7 C6 C4 120.1(2) . . ?
C7 C6 H6 120.0 . . ?
C6 C7 H7 119.0 . . ?
C6 C7 C8 122.0(2) . . ?
C8 C7 H7 119.0 . . ?
C2 C8 C9 126.09(18) . . ?
C7 C8 C2 117.83(19) . . ?
C7 C8 C9 116.08(19) . . ?
C10 C9 C8 116.53(18) . . ?
C10 C9 C12 118.8(2) . . ?
C12 C9 C8 124.60(19) . . ?
C9 C10 H10 120.5 . . ?
C11 C10 C9 119.0(2) . . ?
C11 C10 H10 120.5 . . ?
C10 C11 N1 118.50(13) . . ?
C10 C11 N1 118.50(13) 8 . ?
C10 C11 C10 123.0(3) . 8 ?
C9 C12 C9 121.5(3) 8 . ?
C9 C12 H12 119.3 8 . ?
C9 C12 H12 119.3 . . ?

loop_
_geom_bond_atom_site_label_1
_geom_bond_atom_site_label_2
_geom_bond_distance
_geom_bond_site_symmetry_2
_geom_bond_publ_flag
Ni1 O1 2.1276(17) 6_558 ?
Ni1 O1 2.1195(17) . ?
Ni1 O2 2.0530(14) . ?
Ni1 O2 2.0530(14) 8 ?
Ni1 O7 2.0263(14) 8 ?
Ni1 O7 2.0263(14) . ?
O1 H1 0.8470 . ?
O1 H1 0.8470 8 ?
O2 C1 1.266(2) . ?
O3 C1 1.257(2) . ?
O4 H4 0.8200 . ?
O4 C5 1.320(3) . ?
O5 C5 1.210(3) . ?
O6 N1 1.218(2) . ?
O7 H7A 0.8508 . ?
O7 H7B 0.8507 . ?
N1 C11 1.465(4) . ?
C1 C2 1.506(3) . ?
C2 C3 1.392(3) . ?
C2 C8 1.407(3) . ?
C3 H3 0.9300 . ?
C3 C4 1.383(3) . ?
C4 C5 1.487(3) . ?
C4 C6 1.389(3) . ?
C6 H6 0.9300 . ?
C6 C7 1.374(3) . ?
C7 H7 0.9300 . ?
C7 C8 1.404(3) . ?
C8 C9 1.493(3) . ?
C9 C10 1.393(3) . ?
C9 C12 1.399(2) . ?
C10 H10 0.9300 . ?
C10 C11 1.376(2) . ?
C12 H12 0.9300 . ?

loop_
_geom_hbond_atom_site_label_D
_geom_hbond_atom_site_label_H
_geom_hbond_atom_site_label_A
_geom_hbond_distance_DH
_geom_hbond_distance_HA
_geom_hbond_distance_DA
_geom_hbond_angle_DHA
_geom_hbond_site_symmetry_A
_geom_hbond_publ_flag
O1 H1 O3 0.85 1.81 2.6154(17) 157.0 6_658 yes
O4 H4 O3 0.82 1.93 2.726(2) 164.4 5_447 yes
O7 H7A O5 0.85 1.87 2.695(2) 163.4 7_566 yes
O7 H7B O2 0.85 1.92 2.771(2) 175.9 3_447 yes

loop_
_geom_torsion_atom_site_label_1
_geom_torsion_atom_site_label_2
_geom_torsion_atom_site_label_3
_geom_torsion_atom_site_label_4
_geom_torsion
_geom_torsion_site_symmetry_1
_geom_torsion_site_symmetry_2
_geom_torsion_site_symmetry_3
_geom_torsion_site_symmetry_4
_geom_torsion_publ_flag
Ni1 O2 C1 O3 -6.4(3) . . . . ?
Ni1 O2 C1 C2 172.76(13) . . . . ?
O2 C1 C2 C3 138.8(2) . . . . ?
O2 C1 C2 C8 -42.9(3) . . . . ?
O3 C1 C2 C3 -42.0(3) . . . . ?
O3 C1 C2 C8 136.3(2) . . . . ?
O6 N1 C11 C10 -179.7(2) . . . 8 ?
O6 N1 C11 C10 -0.2(4) 8 . . 8 ?
O6 N1 C11 C10 0.2(4) . . . . ?
O6 N1 C11 C10 179.7(2) 8 . . . ?
C1 C2 C3 C4 176.2(2) . . . . ?
C1 C2 C8 C7 -175.5(2) . . . . ?
C1 C2 C8 C9 5.3(3) . . . . ?
C2 C3 C4 C5 -176.4(2) . . . . ?
C2 C3 C4 C6 0.2(4) . . . . ?
C2 C8 C9 C10 133.6(2) . . . . ?
C2 C8 C9 C12 -49.9(3) . . . . ?
C3 C2 C8 C7 2.7(3) . . . . ?
C3 C2 C8 C9 -176.5(2) . . . . ?
C3 C4 C5 O4 -11.6(3) . . . . ?
C3 C4 C5 O5 167.0(2) . . . . ?
C3 C4 C6 C7 1.3(4) . . . . ?
C4 C6 C7 C8 -0.7(4) . . . . ?
C5 C4 C6 C7 178.0(2) . . . . ?
C6 C4 C5 O4 171.8(2) . . . . ?
C6 C4 C5 O5 -9.6(4) . . . . ?
C6 C7 C8 C2 -1.3(4) . . . . ?
C6 C7 C8 C9 177.9(2) . . . . ?
C7 C8 C9 C10 -45.5(3) . . . . ?
C7 C8 C9 C12 130.9(2) . . . . ?
C8 C2 C3 C4 -2.2(3) . . . . ?
C8 C9 C10 C11 176.0(2) . . . . ?
C8 C9 C12 C9 -175.54(16) . . . 8 ?
C9 C10 C11 N1 -179.4(2) . . . . ?
C9 C10 C11 C10 0.5(5) . . . 8 ?
C10 C9 C12 C9 0.9(4) . . . 8 ?
C12 C9 C10 C11 -0.7(3) . . . . ?
